data_7133534
loop_
_publ_author_name
'Wu, Yulun'
'Gao, Lei'
'Zhou, Xiao-Cheng'
'Yu, Xiang'
'Meng, Ya-Ru'
'Zuo, Jing-Lin'
'Su, Jian'
'Yuan, Shuai'

_publ_section_title
;
 Designing photothermal catalytic systems in multi-component MOFs for
 enhanced conversion of carbon dioxide.
;
_journal_issue 72
_journal_name_full 'Chemical communications (Cambridge, England)'
_journal_page_first 9825
_journal_page_last 9828
_journal_paper_doi 10.1039/d4cc03203a
_journal_volume 60
_journal_year 2024
_chemical_formula_moiety 'C726.024 H459.059 N70.518 O256 S48 Zr48'
_chemical_formula_sum 'C726.02 H459.06 N70.52 O256 S48 Zr48'
_chemical_formula_weight 20183.62
_space_group_crystal_system cubic
_space_group_IT_number 221
_space_group_name_Hall '-P 4 2 3'
_space_group_name_H-M_alt 'P m -3 m'
_atom_sites_solution_hydrogens geom
_audit_creation_date 2024-04-03
_audit_creation_method
;
Olex2 1.5
(compiled 2024.02.16 svn.r378c4104 for OlexSys, GUI svn.r6928)
;
_audit_update_record
;
2024-06-24 deposited with the CCDC.	2024-08-15 downloaded from the CCDC.
;
_cell_angle_alpha 90
_cell_angle_beta 90
_cell_angle_gamma 90
_cell_formula_units_Z 1
_cell_length_a 36.1776(8)
_cell_length_b 36.1776(8)
_cell_length_c 36.1776(8)
_cell_measurement_reflns_used 9726
_cell_measurement_temperature 99.98
_cell_measurement_theta_max 63.151
_cell_measurement_theta_min 2.731
_cell_volume 47349.9(18)
_computing_cell_refinement 'SAINT v8.37A (Bruker, 2015)'
_computing_data_reduction 'SAINT v8.37A (Bruker, 2015)'
_computing_molecular_graphics 'Olex2 1.5 (Dolomanov et al., 2009)'
_computing_publication_material 'Olex2 1.5 (Dolomanov et al., 2009)'
_computing_structure_refinement 'SHELXL 2019/3 (Sheldrick, 2015)'
_diffrn_ambient_temperature 99.98
_diffrn_measured_fraction_theta_full 0.993
_diffrn_measured_fraction_theta_max 0.993
_diffrn_measurement_device_type 'marXperts MX300 CCD Detector'
_diffrn_radiation_type CuK\a
_diffrn_radiation_wavelength 1.54184
_diffrn_reflns_av_R_equivalents 0.0982
_diffrn_reflns_av_unetI/netI 0.0392
_diffrn_reflns_Laue_measured_fraction_full 0.993
_diffrn_reflns_Laue_measured_fraction_max 0.993
_diffrn_reflns_limit_h_max 38
_diffrn_reflns_limit_h_min -34
_diffrn_reflns_limit_k_max 36
_diffrn_reflns_limit_k_min -38
_diffrn_reflns_limit_l_max 42
_diffrn_reflns_limit_l_min -39
_diffrn_reflns_number 210642
_diffrn_reflns_point_group_measured_fraction_full 0.993
_diffrn_reflns_point_group_measured_fraction_max 0.993
_diffrn_reflns_theta_full 64.599
_diffrn_reflns_theta_max 64.599
_diffrn_reflns_theta_min 2.115
_exptl_absorpt_coefficient_mu 2.890
_exptl_absorpt_correction_T_max 0.7525
_exptl_absorpt_correction_T_min 0.6176
_exptl_absorpt_correction_type multi-scan
_exptl_absorpt_process_details
;
SADABS-2016/2 (Bruker,2016/2) was used for absorption correction.
wR2(int) was 0.0897 before and 0.0629 after correction.
The Ratio of minimum to maximum transmission is 0.8207.
The \l/2 correction factor is Not present.
;
_exptl_crystal_density_diffrn 0.708
_exptl_crystal_description block
_exptl_crystal_F_000 10045
_refine_diff_density_max 0.645
_refine_diff_density_min -0.870
_refine_diff_density_rms 0.089
_refine_ls_extinction_method none
_refine_ls_goodness_of_fit_ref 1.079
_refine_ls_hydrogen_treatment constr
_refine_ls_matrix_type full
_refine_ls_number_parameters 326
_refine_ls_number_reflns 7481
_refine_ls_number_restraints 463
_refine_ls_restrained_S_all 1.116
_refine_ls_R_factor_all 0.0755
_refine_ls_R_factor_gt 0.0613
_refine_ls_shift/su_max 0.000
_refine_ls_shift/su_mean 0.000
_refine_ls_structure_factor_coef Fsqd
_refine_ls_weighting_details 'w=1/[\s^2^(Fo^2^)+(0.1268P)^2^+41.0343P] where P=(Fo^2^+2Fc^2^)/3'
_refine_ls_weighting_scheme calc
_refine_ls_wR_factor_gt 0.1954
_refine_ls_wR_factor_ref 0.2037
_reflns_Friedel_coverage 0.000
_reflns_number_gt 5482
_reflns_number_total 7481
_reflns_threshold_expression 'I > 2\s(I)'
_cod_data_source_file d4cc03203a2.cif
_cod_data_source_block zr_ttf_l1_l2
_cod_depositor_comments 'Adding full bibliography for 7133533--7133534.cif.'
_cod_original_cell_volume 47350(3)
_cod_database_code 7133534
_shelx_shelxl_version_number 2019/3
_shelx_space_group_comment
;
The symmetry employed for this shelxl refinement is uniquely defined
by the following loop, which should always be used as a source of
symmetry information in preference to the above space-group names.
They are only intended as comments.
;
_olex2_refinement_description
;
1. Fixed Uiso
 At 1.2 times of:
  All C(H) groups
 At 1.5 times of:
  All C(H,H,H) groups
2. Shared sites
{C18, N2}
3. Restrained distances
 C20-C13
 1.54 with sigma of 0.02
 C6-N1
 1.45 with sigma of 0.02
 C5-C6
 1.5 with sigma of 0.02
 C8-C7 \\sim C8A-C7
 with sigma of 0.02
 C10-C7 \\sim C10A-C7
 with sigma of 0.04
 C9-C7 \\sim C9A-C7
 with sigma of 0.04
 C2-C4 \\sim C3-C5
 with sigma of 0.005
 C3-C2 \\sim C4-C3 \\sim C5-C4
 with sigma of 0.005
 C8-C10 \\sim C8A-C10A
 with sigma of 0.02
 C8-C9 \\sim C8A-C9A
 with sigma of 0.02
 C2-C3 \\sim C2-C3A
 with sigma of 0.02
 C3-C4 \\sim C3A-C4A
 with sigma of 0.02
 C5-C4 \\sim C5-C4A
 with sigma of 0.02
 C10-C11 \\sim C10A-C11A
 with sigma of 0.02
 C11-C12 \\sim C11A-C12A
 with sigma of 0.02
 C2-C4 \\sim C2-C4A
 with sigma of 0.04
 C12-C13 \\sim C12A-C13A
 with sigma of 0.02
 C3-C5 \\sim C3A-C5
 with sigma of 0.04
 C12-C14 \\sim C12A-C14
 with sigma of 0.02
 C6-N1A \\sim C6-N1
 with sigma of 0.02
 C13-C9 \\sim C13A-C9A
 with sigma of 0.02
 C13-C20 \\sim C13A-C20A
 with sigma of 0.02
 C8-C11 \\sim C8A-C11A
 with sigma of 0.04
 C8-C13 \\sim C8A-C13A
 with sigma of 0.04
 C10-C12 \\sim C10A-C12A
 with sigma of 0.04
 C10-C9 \\sim C10A-C9A
 with sigma of 0.04
 C11-C13 \\sim C11A-C13A
 with sigma of 0.04
 C11-C14 \\sim C11A-C14
 with sigma of 0.04
 C12-C9 \\sim C12A-C9A
 with sigma of 0.04
 C12-C20 \\sim C12A-C20A
 with sigma of 0.04
 C13-C14 \\sim C13A-C14
 with sigma of 0.04
 C9-C20 \\sim C9A-C20A
 with sigma of 0.04
 S1-C14 \\sim S1A-C14A
 with sigma of 0.02
 S1-C15 \\sim S1A-C15A
 with sigma of 0.02
 C12-C14 \\sim C12-C14A
 with sigma of 0.02
 C14-C12A \\sim C14A-C12A
 with sigma of 0.02
 S1-C12 \\sim S1A-C12
 with sigma of 0.04
 S1-C12A \\sim S1A-C12A
 with sigma of 0.04
 C14-C15 \\sim C14A-C15A
 with sigma of 0.04
4. Restrained planarity
 C20, C9, C13, C12
 with sigma of 0.1
 C12A, S1A, C14A, C15A
 with sigma of 0.1
 S1, C12, C14, C15
 with sigma of 0.1
5. Uiso/Uaniso restraints and constraints
C17 \\sim C18 \\sim N2 \\sim C19: within 2A with sigma of 0.005 and sigma for
terminal atoms of 0.01 within 2A
C8 \\sim C10 \\sim C11 \\sim C12 \\sim C13 \\sim C9 \\sim C20 \\sim C8A \\sim
C10A \\sim C11A \\sim C12A \\sim C13A \\sim C9A \\sim C20A: within 2A with
sigma of 0.005 and sigma for terminal atoms of 0.01 within 2A
C2 \\sim C3 \\sim C5 \\sim C4 \\sim C3A \\sim C4A: within 2A with sigma of
0.005 and sigma for terminal atoms of 0.01 within 2A
S1 \\sim C14 \\sim C15 \\sim S1A \\sim C14A \\sim C15A: within 2A with sigma of
0.005 and sigma for terminal atoms of 0.01 within 2A
C6 \\sim N1A \\sim N1: within 2A with sigma of 0.005 and sigma for terminal
atoms of 0.01 within 2A
Uanis(S1) \\sim Ueq, Uanis(C14) \\sim Ueq, Uanis(C15) \\sim Ueq, Uanis(S1A)
\\sim Ueq, Uanis(C14A) \\sim Ueq, Uanis(C15A) \\sim Ueq: with sigma of 0.01 and
sigma for terminal atoms of 0.02
Uanis(C6) \\sim Ueq, Uanis(N1A) \\sim Ueq, Uanis(N1) \\sim Ueq: with sigma of
0.02 and sigma for terminal atoms of 0.04
Uanis(C18) = Uanis(N2)
Uanis(C14) = Uanis(C14A)
Uanis(S1) = Uanis(S1A)
Uanis(C15) = Uanis(C15A)
6. Others
 Sof(C18)=Sof(H18)=0.25*FVAR(2)
 Sof(C19)=Sof(H19A)=Sof(H19B)=Sof(H19C)=Sof(N2)=0.75*FVAR(2)
 Sof(C8A)=Sof(C10A)=Sof(H10A)=Sof(C11A)=Sof(H11A)=Sof(C12A)=Sof(C13A)=Sof(C9A)=
 Sof(H9A)=Sof(C20A)=Sof(H20D)=Sof(H20E)=Sof(H20F)=1-FVAR(2)
 Sof(C8)=Sof(C10)=Sof(H10)=Sof(C11)=Sof(H11)=Sof(C12)=Sof(C13)=Sof(C9)=Sof(H9)=
 Sof(C20)=Sof(H20A)=Sof(H20B)=Sof(H20C)=FVAR(2)
 Sof(S1A)=Sof(C14A)=1-FVAR(3)
 Sof(C15A)=0.5*(1-FVAR(4))
 Sof(C15)=0.5*FVAR(4)
 Sof(S1)=Sof(C14)=FVAR(3)
 Sof(C3A)=Sof(H3A)=Sof(C4A)=Sof(H4A)=1-FVAR(4)
 Sof(C3)=Sof(H3)=Sof(C4)=Sof(H4)=FVAR(4)
 Sof(N1)=1-FVAR(5)
 Sof(N1A)=FVAR(5)
7.a Aromatic/amide H refined with riding coordinates:
 C10(H10), C11(H11), C9(H9), C18(H18), C3(H3), C4(H4), C10A(H10A), C11A(H11A),
 C9A(H9A), C3A(H3A), C4A(H4A)
7.b Fitted hexagon refined as free rotating group:
 C8(C10,C11,C12,C13,C9), C8A(C10A,C11A,C12A,C13A,C9A)
7.c Idealised Me refined as rotating group:
 C19(H19A,H19B,H19C), C20(H20A,H20B,H20C), C20A(H20D,H20E,H20F)
;
_olex2_submission_special_instructions 'No special instructions were received'

loop_
_space_group_symop_operation_xyz
'x, y, z'
'-y, x, z'
'-x, -y, z'
'y, -x, z'
'x, -z, y'
'x, -y, -z'
'x, z, -y'
'z, y, -x'
'-x, y, -z'
'-z, y, x'
'z, x, y'
'y, z, x'
'-y, -z, x'
'z, -x, -y'
'-y, z, -x'
'-z, -x, y'
'-z, x, -y'
'y, -z, -x'
'y, x, -z'
'-y, -x, -z'
'-x, z, y'
'-x, -z, -y'
'z, -y, x'
'-z, -y, -x'
'-x, -y, -z'
'y, -x, -z'
'x, y, -z'
'-y, x, -z'
'-x, z, -y'
'-x, y, z'
'-x, -z, y'
'-z, -y, x'
'x, -y, z'
'z, -y, -x'
'-z, -x, -y'
'-y, -z, -x'
'y, z, -x'
'-z, x, y'
'y, -z, x'
'z, x, -y'
'z, -x, y'
'-y, z, x'
'-y, -x, z'
'y, x, z'
'x, -z, -y'
'x, z, y'
'-z, y, -x'
'z, y, x'

loop_
_atom_site_label
_atom_site_type_symbol
_atom_site_fract_x
_atom_site_fract_y
_atom_site_fract_z
_atom_site_U_iso_or_equiv
_atom_site_adp_type
_atom_site_occupancy
_atom_site_site_symmetry_order
_atom_site_calc_flag
_atom_site_refinement_flags_posn
_atom_site_refinement_flags_adp
_atom_site_refinement_flags_occupancy
_atom_site_disorder_assembly
_atom_site_disorder_group
Zr1 Zr 0.15196(2) 0.22034(2) 0.15196(2) 0.0282(2) Uani 1 2 d S T P . .
Zr2 Zr 0.24323(2) 0.24323(2) 0.17488(2) 0.0353(2) Uani 1 2 d S T P . .
O7 O 0.2345(2) 0.2345(2) 0.2345(2) 0.072(3) Uani 1 6 d S T P . .
O5 O 0.18728(10) 0.24998(17) 0.18728(10) 0.0647(16) Uani 1 2 d S T P . .
S1 S 0.04065(10) 0.45537(10) 0.16705(18) 0.0590(8) Uani 0.577(7) 1 d D U P . 3
O3 O 0.13656(18) 0.20926(10) 0.20926(10) 0.0636(16) Uani 1 2 d S T P . .
O4 O 0.11605(9) 0.26684(9) 0.16791(9) 0.0454(9) Uani 1 1 d . . . . .
O6 O 0.22756(11) 0.28150(9) 0.12957(10) 0.0516(9) Uani 1 1 d . . . . .
O2 O 0.16544(15) 0.16544(15) 0.16544(15) 0.043(2) Uani 1 6 d S T P . .
O1 O 0.09611(10) 0.19712(12) 0.14764(12) 0.0698(12) Uani 1 1 d . . . . .
O8 O 0.24729(13) 0.29913(11) 0.19822(13) 0.0792(13) Uani 1 1 d . . . . .
C8 C 0.0884(2) 0.31940(17) 0.1936(3) 0.0571(14) Uani 0.542(9) 1 d DG U P . 3
C10 C 0.0698(3) 0.32468(19) 0.1604(3) 0.0596(15) Uani 0.542(9) 1 d DG U P . 3
H10 H 0.072760 0.307499 0.140756 0.072 Uiso 0.542(9) 1 calc R U P . 3
C11 C 0.0467(3) 0.3551(2) 0.1559(2) 0.0644(15) Uani 0.542(9) 1 d DG U P . 3
H11 H 0.033942 0.358693 0.133278 0.077 Uiso 0.542(9) 1 calc R U P . 3
C12 C 0.0423(2) 0.38023(17) 0.1847(3) 0.0622(15) Uani 0.542(9) 1 d DG U P . 3
C13 C 0.0610(2) 0.37495(19) 0.2178(2) 0.0643(15) Uani 0.542(9) 1 d DG U P . 3
C9 C 0.0840(2) 0.3445(2) 0.2223(2) 0.0609(15) Uani 0.542(9) 1 d DG U P . 3
H9 H 0.096787 0.340938 0.244946 0.073 Uiso 0.542(9) 1 calc R U P . 3
C7 C 0.11346(14) 0.28644(13) 0.19628(18) 0.0505(14) Uani 1 1 d D . . . .
C14 C 0.0184(4) 0.4140(3) 0.1772(3) 0.0591(12) Uani 0.577(7) 1 d D U P . 3
C15 C 0.000000 0.4814(3) 0.1656(5) 0.0583(13) Uani 0.577(7) 2 d DS TU P . 3
C16 C 0.0797(3) 0.1709(2) 0.1709(2) 0.090(3) Uani 1 2 d S T P . .
C17 C 0.0386(3) 0.1691(3) 0.1691(3) 0.102(2) Uani 1 2 d S TU P . .
C1 C 0.2269(3) 0.3133(3) 0.2269(3) 0.106(4) Uani 1 2 d S T P A .
C2 C 0.2362(4) 0.3518(3) 0.2362(4) 0.167(5) Uani 1 2 d DS TU P . .
C18 C 0.0192(2) 0.1455(3) 0.1934(3) 0.103(2) Uani 0.156(2) 1 d . U P . 1
H18 H 0.032318 0.129607 0.209667 0.123 Uiso 0.156(2) 1 calc R U P . 1
C3 C 0.2598(12) 0.3716(5) 0.2076(8) 0.169(5) Uani 0.43(4) 1 d D U P A 5
H3 H 0.267939 0.359933 0.185538 0.203 Uiso 0.43(4) 1 calc R U P A 5
C6 C 0.2621(5) 0.4665(4) 0.2621(5) 0.208(6) Uani 1 2 d DS TU P . .
C5 C 0.2529(4) 0.4257(3) 0.2529(4) 0.170(5) Uani 1 2 d DS TU P A .
N1A N 0.2905(6) 0.4806(4) 0.2339(6) 0.209(6) Uani 0.68(2) 1 d D U P B 6
C4 C 0.2694(12) 0.4114(5) 0.2169(8) 0.170(4) Uani 0.43(4) 1 d D U P A 5
H4 H 0.284542 0.426247 0.201453 0.204 Uiso 0.43(4) 1 calc R U P A 5
C19 C 0.0331(5) 0.1209(6) 0.2235(5) 0.127(4) Uani 0.469(7) 1 d . U P . 2
H19A H 0.020918 0.127279 0.246796 0.191 Uiso 0.469(7) 1 calc R U P . 2
H19B H 0.059902 0.124168 0.226124 0.191 Uiso 0.469(7) 1 calc R U P . 2
H19C H 0.027787 0.095065 0.217269 0.191 Uiso 0.469(7) 1 calc R U P . 2
N2 N 0.0192(2) 0.1455(3) 0.1934(3) 0.103(2) Uani 0.469(7) 1 d . U P . 2
C20 C 0.0556(4) 0.3978(4) 0.2489(4) 0.108(3) Uani 0.542(9) 1 d D U P . 3
H20A H 0.043881 0.420981 0.241197 0.162 Uiso 0.542(9) 1 calc R U P . 3
H20B H 0.079461 0.403140 0.260498 0.162 Uiso 0.542(9) 1 calc R U P . 3
H20C H 0.039541 0.385141 0.266759 0.162 Uiso 0.542(9) 1 calc R U P . 3
C8A C 0.0884(3) 0.3187(2) 0.1945(3) 0.0575(14) Uani 0.458(9) 1 d DG U P . 4
C10A C 0.0756(3) 0.3349(3) 0.2269(3) 0.0604(16) Uani 0.458(9) 1 d DG U P . 4
H10A H 0.082538 0.324894 0.250170 0.072 Uiso 0.458(9) 1 calc R U P . 4
C11A C 0.0528(3) 0.3657(2) 0.2253(3) 0.0637(16) Uani 0.458(9) 1 d DG U P . 4
H11A H 0.044041 0.376799 0.247451 0.076 Uiso 0.458(9) 1 calc R U P . 4
C12A C 0.0426(3) 0.3804(2) 0.1912(3) 0.0622(15) Uani 0.458(9) 1 d DG U P . 4
C13A C 0.0554(3) 0.3642(3) 0.1588(3) 0.0634(16) Uani 0.458(9) 1 d DG U P . 4
C9A C 0.0783(3) 0.3334(3) 0.1604(3) 0.0597(16) Uani 0.458(9) 1 d DG U P . 4
H9A H 0.086978 0.322326 0.138257 0.072 Uiso 0.458(9) 1 calc R U P . 4
C20A C 0.0468(4) 0.3756(4) 0.1239(4) 0.105(4) Uani 0.458(9) 1 d D U P . 4
H20D H 0.022262 0.387122 0.123962 0.157 Uiso 0.458(9) 1 calc R U P . 4
H20E H 0.046631 0.354211 0.107235 0.157 Uiso 0.458(9) 1 calc R U P . 4
H20F H 0.065192 0.393520 0.115427 0.157 Uiso 0.458(9) 1 calc R U P . 4
S1A S 0.04135(14) 0.45577(15) 0.1872(2) 0.0590(8) Uani 0.423(7) 1 d D U P . 4
C14A C 0.0186(5) 0.4132(4) 0.1898(4) 0.0591(12) Uani 0.423(7) 1 d D U P . 4
C15A C 0.000000 0.4818(4) 0.1852(6) 0.0583(13) Uani 0.423(7) 2 d DS TU P . 4
C3A C 0.2727(7) 0.3668(5) 0.2215(10) 0.170(4) Uani 0.57(4) 1 d D U P A 6
H3A H 0.288651 0.351438 0.207452 0.204 Uiso 0.57(4) 1 calc R U P A 6
C4A C 0.2829(7) 0.4055(4) 0.2294(9) 0.171(4) Uani 0.57(4) 1 d D U P A 6
H4A H 0.305129 0.416806 0.221139 0.205 Uiso 0.57(4) 1 calc R U P A 6
N1 N 0.2639(14) 0.4808(9) 0.3006(6) 0.209(6) Uani 0.32(2) 1 d D U P B 5

loop_
_atom_site_aniso_label
_atom_site_aniso_U_11
_atom_site_aniso_U_22
_atom_site_aniso_U_33
_atom_site_aniso_U_23
_atom_site_aniso_U_13
_atom_site_aniso_U_12
Zr1 0.0292(2) 0.0261(3) 0.0292(2) 0.01257(17) 0.0092(2) 0.01257(17)
Zr2 0.0327(2) 0.0327(2) 0.0405(4) 0.01082(18) 0.01082(18) 0.0026(2)
O7 0.072(3) 0.072(3) 0.072(3) 0.034(4) 0.034(4) 0.034(4)
O5 0.0397(18) 0.115(5) 0.0397(18) 0.002(2) 0.015(2) 0.002(2)
S1 0.0264(7) 0.0166(6) 0.134(2) 0.0010(19) 0.0033(16) 0.0018(5)
O3 0.119(5) 0.0362(17) 0.0362(17) 0.012(2) 0.000(2) 0.000(2)
O4 0.048(2) 0.0360(18) 0.052(2) 0.0050(17) 0.0103(17) 0.0244(17)
O6 0.065(2) 0.0376(19) 0.053(2) 0.0201(17) 0.013(2) 0.0017(18)
O2 0.043(2) 0.043(2) 0.043(2) 0.028(3) 0.028(3) 0.028(3)
O1 0.035(2) 0.081(3) 0.094(3) -0.020(2) 0.013(2) 0.003(2)
O8 0.110(4) 0.038(2) 0.090(3) -0.003(2) -0.011(3) 0.005(2)
C8 0.048(3) 0.020(2) 0.103(3) 0.006(2) 0.008(3) 0.013(2)
C10 0.051(3) 0.021(3) 0.107(3) 0.004(3) 0.003(3) 0.011(2)
C11 0.055(3) 0.025(3) 0.113(3) 0.002(2) 0.002(3) 0.010(2)
C12 0.050(3) 0.022(2) 0.114(3) 0.000(2) 0.009(3) 0.009(2)
C13 0.058(3) 0.023(3) 0.112(3) -0.003(3) 0.015(3) 0.013(2)
C9 0.053(3) 0.022(3) 0.108(3) 0.002(2) 0.011(3) 0.011(2)
C7 0.040(3) 0.033(3) 0.079(4) 0.011(3) 0.018(3) 0.015(2)
C14 0.0321(17) 0.0177(16) 0.127(3) -0.001(2) 0.003(2) 0.0004(16)
C15 0.027(2) 0.0207(19) 0.127(3) 0.001(3) 0.000 0.000
C16 0.062(6) 0.105(5) 0.105(5) -0.001(7) -0.011(4) -0.011(4)
C17 0.049(4) 0.128(3) 0.128(3) 0.023(4) -0.001(3) -0.001(3)
C1 0.141(7) 0.037(5) 0.141(7) -0.004(4) -0.009(10) -0.004(4)
C2 0.221(7) 0.059(5) 0.221(7) -0.007(4) -0.004(8) -0.007(4)
C18 0.049(3) 0.123(3) 0.136(3) 0.029(4) -0.002(3) -0.008(3)
C3 0.222(7) 0.062(5) 0.223(7) -0.003(5) -0.006(8) -0.010(5)
C6 0.251(8) 0.123(7) 0.251(8) 0.008(6) -0.019(9) 0.008(6)
C5 0.224(7) 0.061(5) 0.224(7) -0.008(4) -0.009(8) -0.008(4)
N1A 0.254(9) 0.119(7) 0.255(9) 0.006(7) -0.021(9) 0.006(6)
C4 0.224(7) 0.064(5) 0.224(7) -0.007(5) -0.008(8) -0.010(5)
C19 0.073(7) 0.147(7) 0.162(7) 0.027(7) -0.009(7) -0.012(7)
N2 0.049(3) 0.123(3) 0.136(3) 0.029(4) -0.002(3) -0.008(3)
C20 0.110(6) 0.073(6) 0.141(7) -0.015(6) -0.003(6) 0.013(6)
C8A 0.048(3) 0.021(2) 0.103(3) 0.006(2) 0.008(3) 0.013(2)
C10A 0.053(3) 0.021(3) 0.107(3) 0.002(3) 0.011(3) 0.013(3)
C11A 0.055(3) 0.024(3) 0.112(3) -0.003(3) 0.015(3) 0.011(2)
C12A 0.050(3) 0.022(2) 0.114(3) 0.000(3) 0.009(3) 0.009(2)
C13A 0.054(3) 0.024(3) 0.112(3) 0.004(3) 0.002(3) 0.009(3)
C9A 0.051(3) 0.021(3) 0.107(3) 0.005(3) 0.004(3) 0.011(3)
C20A 0.098(7) 0.075(6) 0.141(7) 0.001(6) 0.007(7) 0.010(6)
S1A 0.0264(7) 0.0166(6) 0.134(2) 0.0010(19) 0.0033(16) 0.0018(5)
C14A 0.0321(17) 0.0177(16) 0.127(3) -0.001(2) 0.003(2) 0.0004(16)
C15A 0.027(2) 0.0207(19) 0.127(3) 0.001(3) 0.000 0.000
C3A 0.223(7) 0.063(5) 0.222(7) -0.004(5) -0.005(8) -0.012(5)
C4A 0.225(7) 0.064(5) 0.223(7) -0.006(5) -0.008(8) -0.011(5)
N1 0.250(9) 0.124(8) 0.253(9) 0.004(7) -0.019(10) 0.007(7)

loop_
_atom_type_symbol
_atom_type_description
_atom_type_scat_dispersion_real
_atom_type_scat_dispersion_imag
_atom_type_scat_source
C C 0.0181 0.0091 'International Tables Vol C Tables 4.2.6.8 and 6.1.1.4'
H H 0.0000 0.0000 'International Tables Vol C Tables 4.2.6.8 and 6.1.1.4'
N N 0.0311 0.0180 'International Tables Vol C Tables 4.2.6.8 and 6.1.1.4'
O O 0.0492 0.0322 'International Tables Vol C Tables 4.2.6.8 and 6.1.1.4'
S S 0.3331 0.5567 'International Tables Vol C Tables 4.2.6.8 and 6.1.1.4'
Zr Zr -0.1862 2.2449 'International Tables Vol C Tables 4.2.6.8 and 6.1.1.4'

loop_
_geom_angle_atom_site_label_1
_geom_angle_atom_site_label_2
_geom_angle_atom_site_label_3
_geom_angle
_geom_angle_site_symmetry_1
_geom_angle_site_symmetry_3
_geom_angle_publ_flag
Zr1 Zr1 Zr1 60.0 11 12 ?
Zr1 Zr1 Zr2 60.050(9) 12 . ?
Zr1 Zr1 Zr2 89.990(10) 12 11 ?
Zr1 Zr1 Zr2 60.051(9) 11 11 ?
Zr1 Zr1 Zr2 89.989(10) 11 . ?
Zr2 Zr1 Zr2 59.88(2) . 11 ?
O5 Zr1 Zr1 86.04(14) . 11 ?
O5 Zr1 Zr1 86.04(14) . 12 ?
O5 Zr1 Zr2 33.12(7) . . ?
O5 Zr1 Zr2 33.12(7) . 11 ?
O5 Zr1 O3 70.82(18) . . ?
O5 Zr1 O3 70.83(18) . 12 ?
O5 Zr1 O4 79.02(16) . . ?
O5 Zr1 O4 79.02(16) . 48 ?
O5 Zr1 O2 101.6(3) . . ?
O5 Zr1 O1 143.01(10) . 48 ?
O5 Zr1 O1 143.02(10) . . ?
O3 Zr1 Zr1 36.77(11) 12 12 ?
O3 Zr1 Zr1 92.90(13) 12 11 ?
O3 Zr1 Zr1 92.90(13) . 12 ?
O3 Zr1 Zr1 36.77(11) . 11 ?
O3 Zr1 Zr2 37.73(16) 12 . ?
O3 Zr1 Zr2 37.73(16) . 11 ?
O3 Zr1 Zr2 93.39(17) 12 11 ?
O3 Zr1 Zr2 93.39(17) . . ?
O3 Zr1 O3 116.8(3) 12 . ?
O3 Zr1 O4 140.08(15) 12 . ?
O3 Zr1 O4 74.99(14) 12 48 ?
O3 Zr1 O4 74.99(14) . . ?
O3 Zr1 O4 140.08(15) . 48 ?
O3 Zr1 O1 76.3(2) 12 48 ?
O3 Zr1 O1 141.81(17) . 48 ?
O3 Zr1 O1 141.81(17) 12 . ?
O3 Zr1 O1 76.3(2) . . ?
O4 Zr1 Zr1 110.79(8) . 11 ?
O4 Zr1 Zr1 110.79(8) 48 12 ?
O4 Zr1 Zr1 163.18(9) 48 11 ?
O4 Zr1 Zr1 163.18(9) . 12 ?
O4 Zr1 Zr2 73.27(9) 48 . ?
O4 Zr1 Zr2 108.26(10) 48 11 ?
O4 Zr1 Zr2 108.26(10) . . ?
O4 Zr1 Zr2 73.27(9) . 11 ?
O4 Zr1 O4 74.07(17) 48 . ?
O2 Zr1 Zr1 33.70(11) . 11 ?
O2 Zr1 Zr1 33.70(11) . 12 ?
O2 Zr1 Zr2 87.1(2) . 11 ?
O2 Zr1 Zr2 87.1(2) . . ?
O2 Zr1 O3 70.47(15) . 12 ?
O2 Zr1 O3 70.47(15) . . ?
O2 Zr1 O4 142.91(9) . 48 ?
O2 Zr1 O4 142.91(9) . . ?
O2 Zr1 O1 82.4(2) . . ?
O2 Zr1 O1 82.4(2) . 48 ?
O1 Zr1 Zr1 77.28(12) . 11 ?
O1 Zr1 Zr1 77.27(12) 48 12 ?
O1 Zr1 Zr1 112.37(11) . 12 ?
O1 Zr1 Zr1 112.37(11) 48 11 ?
O1 Zr1 Zr2 167.26(12) . . ?
O1 Zr1 Zr2 112.06(11) 48 . ?
O1 Zr1 Zr2 112.06(11) . 11 ?
O1 Zr1 Zr2 167.26(12) 48 11 ?
O1 Zr1 O4 119.44(15) . 48 ?
O1 Zr1 O4 76.57(14) . . ?
O1 Zr1 O4 119.45(15) 48 . ?
O1 Zr1 O4 76.57(14) 48 48 ?
O1 Zr1 O1 73.9(2) . 48 ?
Zr1 Zr2 Zr1 59.897(18) 12 . ?
Zr2 Zr2 Zr1 90.012(10) 12 . ?
Zr2 Zr2 Zr1 90.009(10) 11 12 ?
Zr2 Zr2 Zr1 60.063(10) 12 12 ?
Zr2 Zr2 Zr1 60.063(10) 11 . ?
Zr2 Zr2 Zr2 60.0 11 12 ?
O7 Zr2 Zr1 93.6(3) . 12 ?
O7 Zr2 Zr1 93.6(3) . . ?
O7 Zr2 Zr2 37.47(17) . 11 ?
O7 Zr2 Zr2 37.47(17) . 12 ?
O7 Zr2 O3 116.9(3) . 12 ?
O7 Zr2 O6 140.89(10) . . ?
O7 Zr2 O6 140.90(10) . 44 ?
O5 Zr2 Zr1 86.10(17) 12 . ?
O5 Zr2 Zr1 86.10(17) . 12 ?
O5 Zr2 Zr1 33.36(15) 12 12 ?
O5 Zr2 Zr1 33.36(15) . . ?
O5 Zr2 Zr2 86.04(14) . 12 ?
O5 Zr2 Zr2 86.04(14) 12 11 ?
O5 Zr2 Zr2 33.12(12) 12 12 ?
O5 Zr2 Zr2 33.12(12) . 11 ?
O5 Zr2 O7 70.6(2) 12 . ?
O5 Zr2 O7 70.6(2) . . ?
O5 Zr2 O5 100.4(3) . 12 ?
O5 Zr2 O3 70.29(18) . 12 ?
O5 Zr2 O3 70.29(18) 12 12 ?
O5 Zr2 O6 142.53(17) . 44 ?
O5 Zr2 O6 80.68(17) 12 44 ?
O5 Zr2 O6 80.68(17) . . ?
O5 Zr2 O6 142.53(17) 12 . ?
O5 Zr2 O8 82.8(2) . . ?
O5 Zr2 O8 143.35(18) . 44 ?
O5 Zr2 O8 82.8(2) 12 44 ?
O5 Zr2 O8 143.35(18) 12 . ?
O3 Zr2 Zr1 36.95(8) 12 12 ?
O3 Zr2 Zr1 36.95(8) 12 . ?
O3 Zr2 Zr2 92.87(13) 12 12 ?
O3 Zr2 Zr2 92.87(13) 12 11 ?
O6 Zr2 Zr1 74.46(10) 44 12 ?
O6 Zr2 Zr1 74.46(10) . . ?
O6 Zr2 Zr1 110.67(10) 44 . ?
O6 Zr2 Zr1 110.67(10) . 12 ?
O6 Zr2 Zr2 164.46(10) 44 11 ?
O6 Zr2 Zr2 109.98(9) . 11 ?
O6 Zr2 Zr2 164.46(10) . 12 ?
O6 Zr2 Zr2 109.98(9) 44 12 ?
O6 Zr2 O3 75.12(15) . 12 ?
O6 Zr2 O3 75.12(15) 44 12 ?
O6 Zr2 O6 76.89(18) 44 . ?
O8 Zr2 Zr1 167.03(13) 44 . ?
O8 Zr2 Zr1 111.82(12) 44 12 ?
O8 Zr2 Zr1 111.82(12) . . ?
O8 Zr2 Zr1 167.02(13) . 12 ?
O8 Zr2 Zr2 112.28(12) . 12 ?
O8 Zr2 Zr2 77.02(13) . 11 ?
O8 Zr2 Zr2 112.29(12) 44 11 ?
O8 Zr2 Zr2 77.02(13) 44 12 ?
O8 Zr2 O7 76.4(3) . . ?
O8 Zr2 O7 76.4(3) 44 . ?
O8 Zr2 O3 141.78(12) . 12 ?
O8 Zr2 O3 141.78(12) 44 12 ?
O8 Zr2 O6 74.12(15) . . ?
O8 Zr2 O6 74.12(15) 44 44 ?
O8 Zr2 O6 118.51(16) 44 . ?
O8 Zr2 O6 118.51(16) . 44 ?
O8 Zr2 O8 74.3(2) . 44 ?
Zr2 O7 Zr2 105.1(3) 11 . ?
Zr2 O7 Zr2 105.1(3) 12 . ?
Zr2 O7 Zr2 105.1(3) 12 11 ?
Zr2 O5 Zr1 113.52(19) 11 . ?
Zr2 O5 Zr1 113.52(19) . . ?
Zr2 O5 Zr2 113.8(2) . 11 ?
C14 S1 C15 94.6(5) . . ?
Zr1 O3 Zr1 106.4(2) 11 . ?
Zr1 O3 Zr2 105.3(2) . 11 ?
Zr1 O3 Zr2 105.3(2) 11 11 ?
C7 O4 Zr1 133.8(3) . . ?
C7 O6 Zr2 130.3(3) 48 . ?
Zr1 O2 Zr1 112.6(2) 12 . ?
Zr1 O2 Zr1 112.6(2) 12 11 ?
Zr1 O2 Zr1 112.6(2) 11 . ?
C16 O1 Zr1 127.4(5) . . ?
C1 O8 Zr2 126.8(5) . . ?
C10 C8 C9 120.0 . . ?
C10 C8 C7 117.3(6) . . ?
C9 C8 C7 122.7(6) . . ?
C8 C10 H10 120.0 . . ?
C11 C10 C8 120.0 . . ?
C11 C10 H10 120.0 . . ?
C10 C11 H11 120.0 . . ?
C10 C11 C12 120.0 . . ?
C12 C11 H11 120.0 . . ?
C11 C12 C14 117.2(7) . . ?
C13 C12 C11 120.0 . . ?
C13 C12 C14 122.7(7) . . ?
C12 C13 C9 120.0 . . ?
C12 C13 C20 122.8(8) . . ?
C9 C13 C20 117.1(8) . . ?
C8 C9 H9 120.0 . . ?
C13 C9 C8 120.0 . . ?
C13 C9 H9 120.0 . . ?
O4 C7 O6 127.6(4) . 48 ?
O4 C7 C8 116.2(6) . . ?
O4 C7 C8A 117.2(7) . . ?
O6 C7 C8 116.2(6) 48 . ?
O6 C7 C8A 115.2(7) 48 . ?
C12 C14 S1 117.8(9) . . ?
C14 C14 S1 117.6(5) 30 . ?
C14 C14 C12 124.7(5) 30 . ?
S1 C15 S1 114.7(7) . 30 ?
C15 C15 S1 122.6(3) 3_565 30 ?
C15 C15 S1 122.6(3) 3_565 . ?
O1 C16 O1 129.3(8) 46 . ?
O1 C16 C17 115.3(4) 46 . ?
O1 C16 C17 115.3(4) . . ?
C18 C17 C16 119.7(5) 46 . ?
C18 C17 C16 119.7(5) . . ?
C18 C17 C18 120.3(11) 46 . ?
N2 C17 C16 119.7(5) . . ?
O8 C1 O8 132.3(9) 48 . ?
O8 C1 C2 113.8(4) 48 . ?
O8 C1 C2 113.8(4) . . ?
C1 C2 C3 114.8(6) . . ?
C1 C2 C3 114.8(6) . 48 ?
C1 C2 C3A 117.1(8) . 48 ?
C1 C2 C3A 117.1(8) . . ?
C3 C2 C3 123(2) 48 . ?
C17 C18 H18 120.1 . . ?
C18 C18 C17 119.8(5) 30 . ?
C18 C18 H18 120.1 30 . ?
C2 C3 H3 122.4 . . ?
C4 C3 C2 115.1(6) . . ?
C4 C3 H3 122.4 . . ?
N1A C6 C5 108.7(9) . . ?
N1A C6 C5 108.6(9) 48 . ?
N1A C6 N1A 140.9(17) 48 . ?
N1 C6 C5 122.8(18) 48 . ?
N1 C6 C5 122.8(18) . . ?
N1 C6 N1 78(4) . 48 ?
C6 C5 C4A 114.4(9) . . ?
C6 C5 C4A 114.4(9) . 48 ?
C4 C5 C6 115.0(6) . . ?
C4 C5 C6 115.0(6) 48 . ?
C4 C5 C4 124(2) 48 . ?
N1A N1A C6 109.5(9) 33_565 . ?
C3 C4 C5 115.0(6) . . ?
C3 C4 H4 122.5 . . ?
C5 C4 H4 122.5 . . ?
H19A C19 H19B 109.5 . . ?
H19A C19 H19C 109.5 . . ?
H19B C19 H19C 109.5 . . ?
N2 C19 H19A 109.5 . . ?
N2 C19 H19B 109.5 . . ?
N2 C19 H19C 109.5 . . ?
C17 N2 C19 130.1(10) . . ?
C13 C20 H20A 109.5 . . ?
C13 C20 H20B 109.5 . . ?
C13 C20 H20C 109.5 . . ?
H20A C20 H20B 109.5 . . ?
H20A C20 H20C 109.5 . . ?
H20B C20 H20C 109.5 . . ?
C10A C8A C7 119.9(8) . . ?
C10A C8A C9A 120.0 . . ?
C9A C8A C7 120.1(8) . . ?
C8A C10A H10A 120.0 . . ?
C8A C10A C11A 120.0 . . ?
C11A C10A H10A 120.0 . . ?
C10A C11A H11A 120.0 . . ?
C10A C11A C12A 120.0 . . ?
C12A C11A H11A 120.0 . . ?
C11A C12A C14A 119.6(9) . . ?
C13A C12A C11A 120.0 . . ?
C13A C12A C14A 120.4(9) . . ?
C9A C13A C12A 120.0 . . ?
C20A C13A C12A 125.4(9) . . ?
C20A C13A C9A 114.6(9) . . ?
C8A C9A H9A 120.0 . . ?
C13A C9A C8A 120.0 . . ?
C13A C9A H9A 120.0 . . ?
C13A C20A H20D 109.5 . . ?
C13A C20A H20E 109.5 . . ?
C13A C20A H20F 109.5 . . ?
H20D C20A H20E 109.5 . . ?
H20D C20A H20F 109.5 . . ?
H20E C20A H20F 109.5 . . ?
C14A S1A C15A 94.2(7) . . ?
C12A C14A S1A 115.7(11) . . ?
C14A C14A C12A 126.2(7) 30 . ?
C14A C14A S1A 118.1(6) 30 . ?
S1A C15A S1A 115.5(9) 30 . ?
C15A C15A S1A 122.1(4) 3_565 . ?
C2 C3A H3A 120.4 . . ?
C4A C3A C2 119.2(15) . . ?
C4A C3A H3A 120.4 . . ?
C5 C4A H4A 124.0 . . ?
C3A C4A C5 112.0(15) . . ?
C3A C4A H4A 124.0 . . ?
C6 N1 N1 51(2) . 48 ?
N1 N1 C6 110.3(15) 33_565 . ?
N1 N1 N1 90.007(5) 33_565 48 ?

loop_
_geom_bond_atom_site_label_1
_geom_bond_atom_site_label_2
_geom_bond_distance
_geom_bond_site_symmetry_2
_geom_bond_publ_flag
Zr1 Zr1 3.4981(8) 11 ?
Zr1 Zr1 3.4981(8) 12 ?
Zr1 Zr2 3.5035(7) . ?
Zr1 Zr2 3.5037(7) 11 ?
Zr1 O5 2.101(6) . ?
Zr1 O3 2.184(3) 12 ?
Zr1 O3 2.184(3) . ?
Zr1 O4 2.203(3) . ?
Zr1 O4 2.203(3) 48 ?
Zr1 O2 2.102(3) . ?
Zr1 O1 2.194(4) 48 ?
Zr1 O1 2.194(4) . ?
Zr2 Zr2 3.4971(9) 12 ?
Zr2 Zr2 3.4971(9) 11 ?
Zr2 O7 2.203(5) . ?
Zr2 O5 2.088(3) . ?
Zr2 O5 2.088(3) 12 ?
Zr2 O3 2.223(6) 12 ?
Zr2 O6 2.219(3) 44 ?
Zr2 O6 2.219(3) . ?
Zr2 O8 2.197(4) 44 ?
Zr2 O8 2.196(4) . ?
S1 C14 1.739(9) . ?
S1 C15 1.746(6) . ?
O4 C7 1.251(6) . ?
O6 C7 1.286(7) 48 ?
O1 C16 1.401(6) . ?
O8 C1 1.373(6) . ?
C8 C10 1.3900 . ?
C8 C9 1.3900 . ?
C8 C7 1.501(7) . ?
C10 H10 0.9500 . ?
C10 C11 1.3900 . ?
C11 H11 0.9500 . ?
C11 C12 1.3900 . ?
C12 C13 1.3900 . ?
C12 C14 1.521(14) . ?
C13 C9 1.3900 . ?
C13 C20 1.410(11) . ?
C9 H9 0.9500 . ?
C7 C8A 1.481(7) . ?
C14 C14 1.33(3) 30 ?
C15 C15 1.35(2) 3_565 ?
C16 C17 1.489(14) . ?
C17 C18 1.413(11) . ?
C17 C18 1.413(11) 46 ?
C17 N2 1.413(11) . ?
C1 C2 1.471(16) . ?
C2 C3 1.520(9) . ?
C2 C3 1.520(9) 48 ?
C2 C3A 1.523(15) . ?
C2 C3A 1.523(15) 48 ?
C18 C18 1.386(17) 30 ?
C18 H18 0.9500 . ?
C3 H3 0.9500 . ?
C3 C4 1.519(9) . ?
C6 C5 1.548(16) . ?
C6 N1A 1.535(15) . ?
C6 N1A 1.535(15) 48 ?
C6 N1 1.489(14) . ?
C6 N1 1.489(14) 48 ?
C5 C4 1.522(9) . ?
C5 C4 1.522(9) 48 ?
C5 C4A 1.561(15) . ?
C5 C4A 1.561(15) 48 ?
N1A N1A 1.40(3) 33_565 ?
C4 H4 0.9500 . ?
C19 H19A 0.9800 . ?
C19 H19B 0.9800 . ?
C19 H19C 0.9800 . ?
C19 N2 1.49(2) . ?
C20 H20A 0.9800 . ?
C20 H20B 0.9800 . ?
C20 H20C 0.9800 . ?
C8A C10A 1.3900 . ?
C8A C9A 1.3900 . ?
C10A H10A 0.9500 . ?
C10A C11A 1.3900 . ?
C11A H11A 0.9500 . ?
C11A C12A 1.3900 . ?
C12A C13A 1.3900 . ?
C12A C14A 1.472(18) . ?
C13A C9A 1.3900 . ?
C13A C20A 1.364(15) . ?
C9A H9A 0.9500 . ?
C20A H20D 0.9800 . ?
C20A H20E 0.9800 . ?
C20A H20F 0.9800 . ?
S1A C14A 1.749(11) . ?
S1A C15A 1.769(8) . ?
C14A C14A 1.35(4) 30 ?
C15A C15A 1.32(3) 3_565 ?
C3A H3A 0.9500 . ?
C3A C4A 1.477(15) . ?
C4A H4A 0.9500 . ?
N1 N1 1.39(6) 33_565 ?
N1 N1 1.88(8) 48 ?

loop_
_geom_torsion_atom_site_label_1
_geom_torsion_atom_site_label_2
_geom_torsion_atom_site_label_3
_geom_torsion_atom_site_label_4
_geom_torsion
_geom_torsion_site_symmetry_1
_geom_torsion_site_symmetry_2
_geom_torsion_site_symmetry_3
_geom_torsion_site_symmetry_4
_geom_torsion_publ_flag
Zr1 O4 C7 O6 -9.2(8) . . . 48 ?
Zr1 O4 C7 C8 171.2(4) . . . . ?
Zr1 O4 C7 C8A 172.3(5) . . . . ?
Zr1 O1 C16 O1 -14.8(15) . . . 46 ?
Zr1 O1 C16 C17 161.1(7) . . . . ?
Zr2 O8 C1 O8 -4.3(18) . . . 48 ?
Zr2 O8 C1 C2 -180.0(9) . . . . ?
O4 C7 C8A C10A 160.8(6) . . . . ?
O4 C7 C8A C9A -20.7(9) . . . . ?
O6 C7 C8A C10A -17.8(9) 48 . . . ?
O6 C7 C8A C9A 160.7(6) 48 . . . ?
O1 C16 C17 C18 175.5(10) 46 . . 46 ?
O1 C16 C17 C18 -0.9(17) . . . 46 ?
O1 C16 C17 C18 0.9(17) 46 . . . ?
O1 C16 C17 C18 -175.5(10) . . . . ?
O1 C16 C17 N2 0.9(17) 46 . . . ?
O1 C16 C17 N2 -175.5(10) . . . . ?
O8 C1 C2 C3 164(2) . . . 48 ?
O8 C1 C2 C3 -164(2) 48 . . . ?
O8 C1 C2 C3 13(3) . . . . ?
O8 C1 C2 C3 -13(3) 48 . . 48 ?
O8 C1 C2 C3A 167(2) 48 . . . ?
O8 C1 C2 C3A 17(3) 48 . . 48 ?
O8 C1 C2 C3A -17(3) . . . . ?
O8 C1 C2 C3A -167(2) . . . 48 ?
C8 C10 C11 C12 0.0 . . . . ?
C10 C8 C9 C13 0.0 . . . . ?
C10 C8 C7 O4 1.6(8) . . . . ?
C10 C8 C7 O6 -178.0(5) . . . 48 ?
C10 C11 C12 C13 0.0 . . . . ?
C10 C11 C12 C14 176.6(9) . . . . ?
C11 C12 C13 C9 0.0 . . . . ?
C11 C12 C13 C20 -175.0(11) . . . . ?
C11 C12 C14 S1 -100.2(8) . . . . ?
C11 C12 C14 C14 78.5(7) . . . 30 ?
C12 C13 C9 C8 0.0 . . . . ?
C13 C12 C14 S1 76.3(10) . . . . ?
C13 C12 C14 C14 -105.0(6) . . . 30 ?
C9 C8 C10 C11 0.0 . . . . ?
C9 C8 C7 O4 -177.2(5) . . . . ?
C9 C8 C7 O6 3.2(8) . . . 48 ?
C7 C8 C10 C11 -178.8(7) . . . . ?
C7 C8 C9 C13 178.8(8) . . . . ?
C7 C8A C10A C11A 178.5(9) . . . . ?
C7 C8A C9A C13A -178.5(9) . . . . ?
C14 S1 C15 S1 -9.5(10) . . . 30 ?
C14 S1 C15 C15 166.8(5) . . . 3_565 ?
C14 C12 C13 C9 -176.4(9) . . . . ?
C14 C12 C13 C20 8.5(12) . . . . ?
C15 S1 C14 C12 -175.5(8) . . . . ?
C15 S1 C14 C14 5.7(6) . . . 30 ?
C16 C17 C18 C18 176.0(8) . . . 30 ?
C16 C17 N2 C19 2(2) . . . . ?
C1 C2 C3 C4 180(2) . . . . ?
C1 C2 C3A C4A 178.9(17) . . . . ?
C2 C3 C4 C5 -2(4) . . . . ?
C2 C3A C4A C5 0(3) . . . . ?
C18 C17 C18 C18 1.4(18) 46 . . 30 ?
C3 C2 C3 C4 32(5) 48 . . . ?
C6 C5 C4 C3 -179(2) . . . . ?
C6 C5 C4A C3A 179.9(18) . . . . ?
C5 C6 N1A N1A 161.3(13) . . . 33_565 ?
C5 C6 N1 N1 122(3) . . . 48 ?
C5 C6 N1 N1 -165.9(14) . . . 33_565 ?
N1A C6 C5 C4A 22(3) . . . . ?
N1A C6 C5 C4A -170(2) 48 . . . ?
N1A C6 C5 C4A -22(3) 48 . . 48 ?
N1A C6 C5 C4A 170(2) . . . 48 ?
N1A C6 N1A N1A -1(5) 48 . . 33_565 ?
C4 C5 C4 C3 -28(5) 48 . . . ?
C20 C13 C9 C8 175.3(10) . . . . ?
C8A C10A C11A C12A 0.0 . . . . ?
C10A C8A C9A C13A 0.0 . . . . ?
C10A C11A C12A C13A 0.0 . . . . ?
C10A C11A C12A C14A -179.6(11) . . . . ?
C11A C12A C13A C9A 0.0 . . . . ?
C11A C12A C13A C20A 178.5(14) . . . . ?
C11A C12A C14A S1A 93.3(11) . . . . ?
C11A C12A C14A C14A -87.7(9) . . . 30 ?
C12A C13A C9A C8A 0.0 . . . . ?
C13A C12A C14A S1A -86.3(11) . . . . ?
C13A C12A C14A C14A 92.7(8) . . . 30 ?
C9A C8A C10A C11A 0.0 . . . . ?
C20A C13A C9A C8A -178.7(12) . . . . ?
C14A C12A C13A C9A 179.6(11) . . . . ?
C14A C12A C13A C20A -1.8(15) . . . . ?
C14A S1A C15A S1A 0.8(14) . . . 30 ?
C14A S1A C15A C15A 175.6(6) . . . 3_565 ?
C15A S1A C14A C12A 178.6(10) . . . . ?
C15A S1A C14A C14A -0.5(9) . . . 30 ?
C3A C2 C3A C4A -32(4) 48 . . . ?
C4A C5 C4A C3A 34(4) 48 . . . ?
N1 C6 C5 C4 -152(3) . . . . ?
N1 C6 C5 C4 55(4) . . . 48 ?
N1 C6 C5 C4 152(3) 48 . . 48 ?
N1 C6 C5 C4 -55(4) 48 . . . ?
N1 C6 N1 N1 72.5(18) 48 . . 33_565 ?

loop_
_smtbx_masks_void_nr
_smtbx_masks_void_average_x
_smtbx_masks_void_average_y
_smtbx_masks_void_average_z
_smtbx_masks_void_volume
_smtbx_masks_void_count_electrons
_smtbx_masks_void_content
1 -0.799 -0.385 -0.625 33410.2 6618.1 ?
